data_1502937
loop_
_publ_author_name
'Mukherjee, Santanu'
'Scopton, Alex P.'
'Corey, E. J.'

_publ_section_title
;
 Enantioselective pathway for the synthesis of laurenditerpenol.
;
_journal_issue 8
_journal_name_full 'Organic letters'
_journal_page_first 1836
_journal_page_last 1838
_journal_paper_doi 10.1021/ol1004802
_journal_volume 12
_journal_year 2010
_chemical_absolute_configuration ad
_chemical_formula_sum 'C12 H13 Cl O2'
_chemical_formula_weight 224.67
_space_group_IT_number 19
_symmetry_cell_setting orthorhombic
_symmetry_space_group_name_Hall 'P 2ac 2ab'
_symmetry_space_group_name_H-M 'P 21 21 21'
_atom_sites_solution_hydrogens geom
_atom_sites_solution_primary direct
_atom_sites_solution_secondary difmap
_audit_creation_method SHELXL-97
_cell_angle_alpha 90.00
_cell_angle_beta 90.00
_cell_angle_gamma 90.00
_cell_formula_units_Z 4
_cell_length_a 6.79200(10)
_cell_length_b 12.2189(2)
_cell_length_c 13.1263(2)
_cell_measurement_reflns_used 14272
_cell_measurement_temperature 193(2)
_cell_measurement_theta_max 28.9
_cell_measurement_theta_min 2.78
_cell_volume 1089.36(3)
_computing_cell_refinement 'SAINT 7.46A (Bruker-AXS, 2009)'
_computing_data_collection 'APEX2 v2009.3.0 (Bruker-AXS, 2009)'
_computing_data_reduction 'SAINT 7.46A (Bruker-AXS, 2009)'
_computing_molecular_graphics 'Bruker SHELXTL'
_computing_publication_material 'Bruker SHELXTL'
_computing_structure_refinement 'SHELXL-97 (Sheldrick, 2008)'
_computing_structure_solution 'SHELXS-97 (Sheldrick, 2008)'
_diffrn_ambient_temperature 193(2)
_diffrn_measured_fraction_theta_full 1.000
_diffrn_measured_fraction_theta_max 1.000
_diffrn_measurement_device_type 'CCD area detector'
_diffrn_measurement_method 'phi and omega scans'
_diffrn_radiation_monochromator graphite
_diffrn_radiation_source 'fine-focus sealed tube'
_diffrn_radiation_type MoK\a
_diffrn_radiation_wavelength 0.71073
_diffrn_reflns_av_R_equivalents 0.0522
_diffrn_reflns_av_sigmaI/netI 0.0201
_diffrn_reflns_limit_h_max 9
_diffrn_reflns_limit_h_min -9
_diffrn_reflns_limit_k_max 17
_diffrn_reflns_limit_k_min -17
_diffrn_reflns_limit_l_max 18
_diffrn_reflns_limit_l_min -18
_diffrn_reflns_number 28993
_diffrn_reflns_theta_full 29.93
_diffrn_reflns_theta_max 29.93
_diffrn_reflns_theta_min 2.28
_exptl_absorpt_coefficient_mu 0.326
_exptl_absorpt_correction_T_max 0.9619
_exptl_absorpt_correction_T_min 0.9258
_exptl_absorpt_correction_type multi-scan
_exptl_absorpt_process_details 'SADABS (Sheldrick, 2009)'
_exptl_crystal_colour colorless
_exptl_crystal_density_diffrn 1.370
_exptl_crystal_density_method 'not measured'
_exptl_crystal_description block
_exptl_crystal_F_000 472
_exptl_crystal_size_max 0.24
_exptl_crystal_size_mid 0.20
_exptl_crystal_size_min 0.12
_refine_diff_density_max 0.289
_refine_diff_density_min -0.217
_refine_diff_density_rms 0.041
_refine_ls_abs_structure_details 'Flack H D (1983), Acta Cryst. A39, 876-881'
_refine_ls_abs_structure_Flack -0.01(5)
_refine_ls_extinction_method none
_refine_ls_goodness_of_fit_ref 1.041
_refine_ls_hydrogen_treatment constr
_refine_ls_matrix_type full
_refine_ls_number_parameters 137
_refine_ls_number_reflns 3164
_refine_ls_number_restraints 0
_refine_ls_restrained_S_all 1.041
_refine_ls_R_factor_all 0.0329
_refine_ls_R_factor_gt 0.0313
_refine_ls_shift/su_max 0.001
_refine_ls_shift/su_mean 0.000
_refine_ls_structure_factor_coef Fsqd
_refine_ls_weighting_details
;
calc w=1/[\s^2^(Fo^2^)+(0.0579P)^2^+0.0840P] where P=(Fo^2^+2Fc^2^)/3
;
_refine_ls_weighting_scheme calc
_refine_ls_wR_factor_gt 0.0873
_refine_ls_wR_factor_ref 0.0885
_reflns_number_gt 3019
_reflns_number_total 3164
_reflns_threshold_expression >2sigma(I)
_cod_data_source_file ol1004802_si_003.cif
_cod_data_source_block EJC157
_cod_depositor_comments
;
The following automatic conversions were performed:

'_symmetry_cell_setting' value 'Orthorhombic' changed to
'orthorhombic' according to
/home/saulius/struct/CIF-dictionaries/cif_core.dic dictionary named
'cif_core.dic' version 2.4.2 from 2011-04-26.

Automatic conversion script
Id: cif_fix_values 1715 2011-07-08 13:25:40Z adriana 
;
_cod_original_sg_symbol_H-M P2(1)2(1)2(1)
_cod_database_code 1502937

loop_
_symmetry_equiv_pos_as_xyz
'x+1/2, -y+1/2, -z'
'-x, y+1/2, -z+1/2'
'x, y, z'
'-x+1/2, -y, z+1/2'

loop_
_atom_site_label
_atom_site_type_symbol
_atom_site_fract_x
_atom_site_fract_y
_atom_site_fract_z
_atom_site_U_iso_or_equiv
_atom_site_adp_type
_atom_site_occupancy
_atom_site_symmetry_multiplicity
_atom_site_calc_flag
_atom_site_refinement_flags
Cl1 Cl -0.15476(7) 0.20805(3) 0.90598(3) 0.05247(13) Uani 1 1 d .
O2 O -0.06330(16) 0.15939(8) 0.65776(9) 0.0463(3) Uani 1 1 d .
O1 O 0.26339(15) 0.16137(7) 0.68169(8) 0.0412(2) Uani 1 1 d .
C6 C 0.0786(3) 0.42029(13) 0.54794(11) 0.0526(4) Uani 1 1 d .
H6A H -0.0202 0.4734 0.5706 0.079 Uiso 1 1 calc R
H6B H 0.0126 0.3570 0.5175 0.079 Uiso 1 1 calc R
H6C H 0.1649 0.4545 0.4973 0.079 Uiso 1 1 calc R
C7 C 0.4028(2) 0.33365(11) 0.62819(11) 0.0399(3) Uani 1 1 d .
H7 H 0.4727 0.3239 0.5618 0.048 Uiso 1 1 calc R
C1 C -0.1260(2) 0.41711(11) 0.95743(10) 0.0393(3) Uani 1 1 d .
H1A H -0.1063 0.4929 0.9452 0.047 Uiso 1 1 calc R
H1B H -0.1515 0.3918 1.0246 0.047 Uiso 1 1 calc R
C11 C 0.4024(2) 0.24788(10) 0.71124(11) 0.0372(3) Uani 1 1 d .
H11 H 0.5357 0.2213 0.7321 0.045 Uiso 1 1 calc R
C8 C 0.3752(2) 0.44444(10) 0.67892(11) 0.0373(3) Uani 1 1 d .
H8 H 0.4246 0.5134 0.6469 0.045 Uiso 1 1 calc R
C9 C 0.37992(19) 0.42746(11) 0.79254(10) 0.0362(3) Uani 1 1 d .
H9A H 0.2969 0.4810 0.8294 0.043 Uiso 1 1 calc R
H9B H 0.5155 0.4287 0.8202 0.043 Uiso 1 1 calc R
C12 C 0.0812(2) 0.20624(9) 0.68708(10) 0.0329(2) Uani 1 1 d .
C5 C 0.19834(19) 0.38382(9) 0.63691(9) 0.0310(2) Uani 1 1 d .
C10 C 0.29164(16) 0.31330(9) 0.79310(9) 0.0296(2) Uani 1 1 d .
H10 H 0.2771 0.2775 0.8612 0.036 Uiso 1 1 calc R
C2 C -0.11787(16) 0.34722(9) 0.88154(9) 0.0292(2) Uani 1 1 d .
C3 C -0.07902(15) 0.37541(9) 0.77235(9) 0.0269(2) Uani 1 1 d .
H3A H -0.0651 0.4558 0.7665 0.032 Uiso 1 1 calc R
H3B H -0.1946 0.3534 0.7312 0.032 Uiso 1 1 calc R
C4 C 0.10355(16) 0.32180(8) 0.72765(8) 0.02387(19) Uani 1 1 d .

loop_
_atom_site_aniso_label
_atom_site_aniso_U_11
_atom_site_aniso_U_22
_atom_site_aniso_U_33
_atom_site_aniso_U_23
_atom_site_aniso_U_13
_atom_site_aniso_U_12
Cl1 0.0797(3) 0.03161(16) 0.04613(18) 0.00566(14) 0.01493(18) -0.01419(15)
O2 0.0526(6) 0.0317(5) 0.0545(6) -0.0093(4) -0.0058(5) -0.0117(4)
O1 0.0471(5) 0.0227(4) 0.0537(6) -0.0060(4) 0.0045(5) 0.0040(4)
C6 0.0844(12) 0.0453(8) 0.0280(6) 0.0069(5) -0.0082(7) 0.0025(8)
C7 0.0454(7) 0.0336(6) 0.0407(6) -0.0059(5) 0.0161(6) -0.0001(5)
C1 0.0454(7) 0.0373(6) 0.0351(6) -0.0009(5) 0.0022(5) -0.0012(6)
C11 0.0335(6) 0.0307(5) 0.0474(7) -0.0056(5) 0.0028(5) 0.0058(5)
C8 0.0383(6) 0.0276(5) 0.0461(7) -0.0051(5) 0.0127(5) -0.0055(5)
C9 0.0274(5) 0.0372(6) 0.0442(7) -0.0141(5) -0.0001(5) -0.0006(5)
C12 0.0440(6) 0.0213(4) 0.0335(5) -0.0010(4) -0.0006(5) -0.0021(4)
C5 0.0442(6) 0.0248(5) 0.0240(5) -0.0006(4) 0.0050(4) -0.0015(4)
C10 0.0279(5) 0.0312(5) 0.0297(5) -0.0026(4) -0.0032(4) 0.0049(4)
C2 0.0264(5) 0.0283(5) 0.0330(5) 0.0034(4) 0.0028(4) -0.0017(4)
C3 0.0248(5) 0.0265(5) 0.0293(5) 0.0013(4) -0.0022(4) 0.0021(4)
C4 0.0280(4) 0.0200(4) 0.0236(4) -0.0004(3) -0.0013(4) -0.0011(3)

loop_
_atom_type_symbol
_atom_type_description
_atom_type_scat_dispersion_real
_atom_type_scat_dispersion_imag
_atom_type_scat_source
H H 0.0000 0.0000 'International Tables Vol C Tables 4.2.6.8 and 6.1.1.4'
O O 0.0106 0.0060 'International Tables Vol C Tables 4.2.6.8 and 6.1.1.4'
C C 0.0033 0.0016 'International Tables Vol C Tables 4.2.6.8 and 6.1.1.4'
Cl Cl 0.1484 0.1585 'International Tables Vol C Tables 4.2.6.8 and 6.1.1.4'

loop_
_geom_angle_atom_site_label_1
_geom_angle_atom_site_label_2
_geom_angle_atom_site_label_3
_geom_angle
O2 C12 O1 122.49(11)
O2 C12 C4 129.71(12)
O1 C11 C7 108.03(11)
O1 C11 H11 114.9
O1 C11 C10 104.15(10)
O1 C12 C4 107.67(10)
C6 C5 C7 123.98(12)
C6 C5 C8 124.83(12)
C6 C5 C4 121.40(12)
H6A C6 H6B 109.5
H6A C6 H6C 109.5
H6B C6 H6C 109.5
C7 C11 H11 114.9
C7 C11 C10 98.32(9)
C7 C8 H8 121.7
C7 C5 C4 103.86(10)
C1 C2 Cl1 119.16(10)
C1 C2 C3 125.72(11)
H1A C1 H1B 120.0
C11 C7 H7 123.1
C11 C7 C8 107.53(11)
C11 C7 C5 102.89(10)
C11 C10 H10 116.5
C11 C10 C4 92.92(9)
C8 C7 H7 123.1
C8 C7 C5 59.73(8)
C8 C9 H9A 112.3
C8 C9 H9B 112.3
C8 C9 C10 97.06(10)
C8 C5 C7 60.06(9)
C8 C5 C4 106.76(10)
C9 C8 C7 107.97(11)
C9 C8 H8 121.7
C9 C8 C5 108.05(10)
C9 C10 C11 106.34(10)
C9 C10 H10 116.5
C9 C10 C4 105.22(9)
H9A C9 H9B 109.9
C12 O1 C11 106.36(9)
C12 C4 C5 103.10(9)
C12 C4 C10 102.46(9)
C12 C4 C3 117.06(9)
C5 C6 H6A 109.5
C5 C6 H6B 109.5
C5 C6 H6C 109.5
C5 C7 H7 123.1
C5 C8 C7 60.21(9)
C5 C8 H8 121.7
C10 C11 H11 114.9
C10 C9 H9A 112.3
C10 C9 H9B 112.3
C10 C4 C5 96.70(9)
C2 C1 H1A 120.0
C2 C1 H1B 120.0
C2 C3 H3A 108.6
C2 C3 H3B 108.6
C2 C3 C4 114.45(9)
C3 C2 Cl1 115.12(8)
C3 C4 C5 115.10(9)
C3 C4 C10 119.31(9)
H3A C3 H3B 107.6
C4 C10 H10 116.5
C4 C3 H3A 108.6
C4 C3 H3B 108.6

loop_
_geom_bond_atom_site_label_1
_geom_bond_atom_site_label_2
_geom_bond_distance
Cl1 C2 1.7485(12)
O2 C12 1.1995(16)
O1 C11 1.4694(16)
O1 C12 1.3554(16)
C6 H6A 0.9800
C6 H6B 0.9800
C6 H6C 0.9800
C6 C5 1.491(2)
C7 H7 1.0000
C7 C11 1.512(2)
C7 C8 1.5202(17)
C7 C5 1.5224(19)
C1 H1A 0.9500
C1 H1B 0.9500
C1 C2 1.3133(18)
C11 H11 1.0000
C11 C10 1.5359(17)
C8 H8 1.0000
C8 C9 1.506(2)
C8 C5 1.5151(18)
C9 H9A 0.9900
C9 H9B 0.9900
C9 C10 1.5184(17)
C12 C4 1.5167(14)
C5 C4 1.5516(15)
C10 H10 1.0000
C10 C4 1.5429(15)
C2 C3 1.4976(16)
C3 H3A 0.9900
C3 H3B 0.9900
C3 C4 1.5202(15)

loop_
_geom_torsion_atom_site_label_1
_geom_torsion_atom_site_label_2
_geom_torsion_atom_site_label_3
_geom_torsion_atom_site_label_4
_geom_torsion
Cl1 C2 C3 C4 -60.40(11)
O2 C12 C4 C5 -104.01(16)
O2 C12 C4 C10 155.97(14)
O2 C12 C4 C3 23.44(19)
O1 C11 C10 C9 -155.19(10)
O1 C11 C10 C4 -48.40(11)
O1 C12 C4 C5 71.78(11)
O1 C12 C4 C10 -28.25(12)
O1 C12 C4 C3 -160.77(10)
C6 C5 C4 C12 78.24(13)
C6 C5 C4 C10 -177.26(11)
C6 C5 C4 C3 -50.44(14)
C7 C11 C10 C9 -44.12(12)
C7 C11 C10 C4 62.67(10)
C7 C8 C9 C10 -31.47(13)
C7 C8 C5 C6 -112.64(15)
C7 C8 C5 C4 96.62(11)
C7 C5 C4 C12 -67.35(11)
C7 C5 C4 C10 37.16(10)
C7 C5 C4 C3 163.98(9)
C1 C2 C3 C4 119.64(14)
C11 O1 C12 O2 172.44(13)
C11 O1 C12 C4 -3.72(13)
C11 C7 C8 C9 5.97(15)
C11 C7 C8 C5 -94.96(11)
C11 C7 C5 C6 -143.05(13)
C11 C7 C5 C8 102.95(12)
C11 C7 C5 C4 1.38(12)
C11 C10 C4 C12 44.79(10)
C11 C10 C4 C5 -60.27(9)
C11 C10 C4 C3 175.97(10)
C8 C7 C11 O1 130.08(11)
C8 C7 C11 C10 22.17(13)
C8 C7 C5 C6 114.00(14)
C8 C7 C5 C4 -101.58(10)
C8 C9 C10 C11 47.35(12)
C8 C9 C10 C4 -50.40(11)
C8 C5 C4 C12 -129.79(10)
C8 C5 C4 C10 -25.29(11)
C8 C5 C4 C3 101.53(11)
C9 C8 C5 C6 146.57(13)
C9 C8 C5 C7 -100.79(12)
C9 C8 C5 C4 -4.18(13)
C9 C10 C4 C12 152.60(10)
C9 C10 C4 C5 47.55(10)
C9 C10 C4 C3 -76.22(12)
C12 O1 C11 C7 -68.93(12)
C12 O1 C11 C10 34.90(13)
C5 C7 C11 O1 68.11(12)
C5 C7 C11 C10 -39.79(12)
C5 C7 C8 C9 100.94(11)
C5 C8 C9 C10 32.19(12)
C2 C3 C4 C12 84.05(12)
C2 C3 C4 C5 -154.59(10)
C2 C3 C4 C10 -40.33(13)
